data_2015040
loop_
_publ_author_name
'Blewett, Gavin'
'Bredenkamp, Martin W.'
'Koch, Klaus R.'

_publ_section_title
;
 Polymorphism in bipodal <i>O</i>,<i>O</i>'-dimethyl
 <i>N</i>,<i>N</i>'-(<i>m</i>-phenylenedicarbonyl)bis(thiocarbamate)
;
_journal_issue 7
_journal_name_full 'Acta Crystallographica Section C'
_journal_page_first o469
_journal_page_last o472
_journal_paper_doi 10.1107/S0108270105018494
_journal_volume 61
_journal_year 2005
_chemical_formula_moiety 'C12 H12 N2 O4 S2'
_chemical_formula_sum 'C12 H12 N2 O4 S2'
_chemical_formula_weight 312.36
_chemical_name_systematic N,N'-bis(methoxythiocarbonyl)isophthalamide
_space_group_IT_number 2
_symmetry_cell_setting triclinic
_symmetry_space_group_name_Hall '-P 1'
_symmetry_space_group_name_H-M 'P -1'
_atom_sites_solution_hydrogens geom
_atom_sites_solution_primary direct
_atom_sites_solution_secondary difmap
_cell_angle_alpha 92.496(3)
_cell_angle_beta 97.952(3)
_cell_angle_gamma 103.496(3)
_cell_formula_units_Z 2
_cell_length_a 6.3603(13)
_cell_length_b 7.7016(15)
_cell_length_c 14.255(3)
_cell_measurement_reflns_used 2617
_cell_measurement_temperature 100(2)
_cell_measurement_theta_max 26.00
_cell_measurement_theta_min 2.73
_cell_volume 670.4(2)
_computing_cell_refinement 'SAINT (Bruker, 2002)'
_computing_data_collection 'SMART (Bruker, 2001)'
_computing_data_reduction SAINT
_computing_molecular_graphics 'XSEED (Barbour, 2001)'
_computing_publication_material XSEED
_computing_structure_refinement 'SHELXL97 (Sheldrick, 1997)'
_computing_structure_solution 'SHELXS97 (Sheldrick, 1997)'
_diffrn_ambient_temperature 100(2)
_diffrn_measured_fraction_theta_full 0.993
_diffrn_measured_fraction_theta_max 0.993
_diffrn_measurement_device_type 'Bruker SMART APEX CCD'
_diffrn_measurement_method '\w scans'
_diffrn_radiation_monochromator graphite
_diffrn_radiation_source 'fine-focus sealed tube'
_diffrn_radiation_type MoK\a
_diffrn_radiation_wavelength 0.71073
_diffrn_reflns_av_R_equivalents 0.0335
_diffrn_reflns_av_sigmaI/netI 0.0427
_diffrn_reflns_limit_h_max 7
_diffrn_reflns_limit_h_min -7
_diffrn_reflns_limit_k_max 9
_diffrn_reflns_limit_k_min -9
_diffrn_reflns_limit_l_max 17
_diffrn_reflns_limit_l_min -17
_diffrn_reflns_number 6812
_diffrn_reflns_theta_full 26.00
_diffrn_reflns_theta_max 26.00
_diffrn_reflns_theta_min 2.73
_diffrn_standards_number 0
_exptl_absorpt_coefficient_mu 0.411
_exptl_absorpt_correction_T_max 0.964
_exptl_absorpt_correction_T_min 0.947
_exptl_absorpt_correction_type multi-scan
_exptl_absorpt_process_details '(SADABS; Sheldrick, 2002)'
_exptl_crystal_colour yellow
_exptl_crystal_density_diffrn 1.547
_exptl_crystal_density_method 'not measured'
_exptl_crystal_description needle
_exptl_crystal_F_000 324
_exptl_crystal_size_max 0.24
_exptl_crystal_size_mid 0.11
_exptl_crystal_size_min 0.09
_refine_diff_density_max 0.529
_refine_diff_density_min -0.414
_refine_ls_extinction_method none
_refine_ls_goodness_of_fit_ref 1.258
_refine_ls_hydrogen_treatment constr
_refine_ls_matrix_type full
_refine_ls_number_parameters 183
_refine_ls_number_reflns 2617
_refine_ls_number_restraints 0
_refine_ls_restrained_S_all 1.258
_refine_ls_R_factor_all 0.0798
_refine_ls_R_factor_gt 0.0687
_refine_ls_shift/su_max 0.001
_refine_ls_shift/su_mean 0.000
_refine_ls_structure_factor_coef Fsqd
_refine_ls_weighting_details 'w=1/[\s^2^(Fo^2^)+(0.0573P)^2^+1.1105P] where P=(Fo^2^+2Fc^2^)/3'
_refine_ls_weighting_scheme calc
_refine_ls_wR_factor_gt 0.1447
_refine_ls_wR_factor_ref 0.1495
_reflns_number_gt 2308
_reflns_number_total 2617
_reflns_threshold_expression I>2\s(I)
_cod_data_source_file rb1007.cif
_cod_data_source_block II
_cod_original_sg_symbol_H-M P-1
_cod_database_code 2015040
_cod_database_fobs_code 2015040

loop_
_symmetry_equiv_pos_as_xyz
'x, y, z'
'-x, -y, -z'

loop_
_atom_site_label
_atom_site_fract_x
_atom_site_fract_y
_atom_site_fract_z
_atom_site_U_iso_or_equiv
_atom_site_adp_type
_atom_site_calc_flag
_atom_site_refinement_flags
_atom_site_occupancy
_atom_site_disorder_assembly
_atom_site_disorder_group
_atom_site_type_symbol
S1 0.20470(16) 0.51190(13) 0.65805(7) 0.0229(3) Uani d . 1 . . S
S2 0.34344(16) 0.19024(14) 1.43417(7) 0.0230(3) Uani d . 1 . . S
O1 -0.1107(4) 0.2702(3) 0.71338(18) 0.0177(6) Uani d . 1 . . O
O4 0.0028(4) 0.0837(3) 1.29744(17) 0.0144(5) Uani d . 1 . . O
O2 0.5568(4) 0.4532(3) 0.80550(18) 0.0170(6) Uani d . 1 . . O
O3 0.0924(4) -0.0006(3) 1.12460(17) 0.0150(6) Uani d . 1 . . O
N1 0.2017(5) 0.2994(4) 0.8056(2) 0.0138(6) Uani d . 1 . . N
H1 0.1192 0.2166 0.8343 0.017 Uiso calc R 1 . . H
N2 0.3286(5) 0.1747(4) 1.2481(2) 0.0143(6) Uani d . 1 . . N
H2 0.4598 0.2475 1.2610 0.017 Uiso calc R 1 . . H
C12 -0.1316(6) 0.0412(5) 1.3716(3) 0.0202(8) Uani d . 1 . . C
H123 -0.0928 -0.0580 1.4052 0.030 Uiso calc R 1 . . H
H121 -0.2862 0.0063 1.3432 0.030 Uiso calc R 1 . . H
H122 -0.1065 0.1465 1.4166 0.030 Uiso calc R 1 . . H
C2 0.1001(6) 0.3614(5) 0.7269(3) 0.0148(7) Uani d . 1 . . C
C11 0.2166(6) 0.1450(5) 1.3246(2) 0.0135(7) Uani d . 1 . . C
C3 0.4235(5) 0.3552(4) 0.8447(2) 0.0122(7) Uani d . 1 . . C
C10 0.2656(5) 0.1075(4) 1.1551(2) 0.0116(7) Uani d . 1 . . C
C4 0.4891(5) 0.2899(4) 0.9389(2) 0.0120(7) Uani d . 1 . . C
C9 0.4272(5) 0.1783(4) 1.0908(2) 0.0108(7) Uani d . 1 . . C
C5 0.3464(5) 0.2137(4) 0.9996(2) 0.0107(7) Uani d . 1 . . C
H5 0.1930 0.1856 0.9788 0.013 Uiso calc R 1 . . H
C6 0.7153(5) 0.3224(4) 0.9696(3) 0.0134(7) Uani d . 1 . . C
H6 0.8146 0.3723 0.9282 0.016 Uiso calc R 1 . . H
C8 0.6523(5) 0.2112(5) 1.1199(3) 0.0131(7) Uani d . 1 . . C
H8 0.7078 0.1847 1.1816 0.016 Uiso calc R 1 . . H
C7 0.7948(6) 0.2829(5) 1.0585(3) 0.0159(8) Uani d . 1 . . C
H7 0.9482 0.3048 1.0781 0.019 Uiso calc R 1 . . H
C1 -0.2541(6) 0.3119(5) 0.6343(3) 0.0221(8) Uani d . 1 . . C
H12 -0.2604 0.4375 0.6430 0.033 Uiso calc R 1 . . H
H11 -0.4011 0.2342 0.6313 0.033 Uiso calc R 1 . . H
H13 -0.1979 0.2924 0.5751 0.033 Uiso calc R 1 . . H

loop_
_atom_site_aniso_label
_atom_site_aniso_U_11
_atom_site_aniso_U_22
_atom_site_aniso_U_33
_atom_site_aniso_U_12
_atom_site_aniso_U_13
_atom_site_aniso_U_23
S1 0.0194(5) 0.0230(5) 0.0193(5) -0.0080(4) -0.0014(4) 0.0104(4)
S2 0.0173(5) 0.0337(6) 0.0113(5) -0.0073(4) 0.0020(4) 0.0021(4)
O1 0.0106(12) 0.0194(14) 0.0207(14) -0.0006(10) 0.0007(10) 0.0055(11)
O4 0.0077(11) 0.0197(13) 0.0139(12) -0.0025(10) 0.0046(9) 0.0036(10)
O2 0.0106(12) 0.0192(14) 0.0196(14) -0.0023(10) 0.0060(10) 0.0057(11)
O3 0.0089(12) 0.0168(13) 0.0143(12) -0.0069(10) 0.0018(10) 0.0023(10)
N1 0.0116(14) 0.0128(15) 0.0139(15) -0.0045(12) 0.0032(12) 0.0055(12)
N2 0.0062(14) 0.0174(16) 0.0154(15) -0.0057(12) 0.0031(11) 0.0007(12)
C12 0.0154(18) 0.024(2) 0.021(2) -0.0017(15) 0.0122(15) 0.0052(16)
C2 0.0133(17) 0.0125(17) 0.0160(18) -0.0023(14) 0.0030(14) -0.0011(14)
C11 0.0149(17) 0.0113(17) 0.0137(17) -0.0001(14) 0.0045(14) 0.0041(13)
C3 0.0126(17) 0.0092(16) 0.0138(17) -0.0017(13) 0.0063(14) -0.0004(13)
C10 0.0076(16) 0.0108(17) 0.0157(17) 0.0001(13) 0.0019(13) 0.0030(13)
C4 0.0099(16) 0.0078(16) 0.0162(18) -0.0028(13) 0.0042(14) -0.0028(13)
C9 0.0090(16) 0.0067(16) 0.0159(18) -0.0013(13) 0.0048(13) 0.0014(13)
C5 0.0072(16) 0.0072(16) 0.0149(17) -0.0040(13) 0.0030(13) -0.0037(13)
C6 0.0096(16) 0.0121(17) 0.0180(18) -0.0023(14) 0.0086(14) -0.0001(14)
C8 0.0101(16) 0.0129(17) 0.0149(17) 0.0008(13) 0.0003(13) 0.0029(14)
C7 0.0083(16) 0.0149(18) 0.023(2) -0.0012(14) 0.0042(14) -0.0007(15)
C1 0.0164(19) 0.025(2) 0.022(2) 0.0019(16) -0.0005(16) 0.0054(16)

loop_
_atom_type_symbol
_atom_type_description
_atom_type_scat_dispersion_real
_atom_type_scat_dispersion_imag
_atom_type_scat_source
C C 0.0033 0.0016 'International Tables Vol C Tables 4.2.6.8 and 6.1.1.4'
H H 0.0000 0.0000 'International Tables Vol C Tables 4.2.6.8 and 6.1.1.4'
N N 0.0061 0.0033 'International Tables Vol C Tables 4.2.6.8 and 6.1.1.4'
O O 0.0106 0.0060 'International Tables Vol C Tables 4.2.6.8 and 6.1.1.4'
S S 0.1246 0.1234 'International Tables Vol C Tables 4.2.6.8 and 6.1.1.4'

loop_
_geom_angle_atom_site_label_1
_geom_angle_atom_site_label_2
_geom_angle_atom_site_label_3
_geom_angle
_geom_angle_publ_flag
C2 O1 C1 117.6(3) ?
C11 O4 C12 117.2(3) ?
C2 N1 C3 126.4(3) ?
C2 N1 H1 116.8 ?
C3 N1 H1 116.8 ?
C10 N2 C11 129.5(3) ?
C10 N2 H2 115.2 ?
C11 N2 H2 115.2 ?
O4 C12 H123 109.5 ?
O4 C12 H121 109.5 ?
H123 C12 H121 109.5 ?
O4 C12 H122 109.5 ?
H123 C12 H122 109.5 ?
H121 C12 H122 109.5 ?
O1 C2 N1 106.8(3) ?
O1 C2 S1 124.1(3) ?
N1 C2 S1 129.1(3) ?
O4 C11 N2 112.1(3) ?
O4 C11 S2 126.4(3) ?
N2 C11 S2 121.4(3) ?
O2 C3 N1 122.5(3) ?
O2 C3 C4 121.0(3) ?
N1 C3 C4 116.6(3) ?
O3 C10 N2 124.6(3) ?
O3 C10 C9 121.1(3) ?
N2 C10 C9 114.3(3) ?
C5 C4 C6 118.8(3) ?
C5 C4 C3 125.4(3) yes
C6 C4 C3 115.6(3) yes
C5 C9 C8 119.9(3) ?
C5 C9 C10 117.9(3) yes
C8 C9 C10 122.2(3) yes
C4 C5 C9 120.3(3) ?
C4 C5 H5 119.8 ?
C9 C5 H5 119.8 ?
C7 C6 C4 120.8(3) ?
C7 C6 H6 119.6 ?
C4 C6 H6 119.6 ?
C7 C8 C9 119.7(3) ?
C7 C8 H8 120.1 ?
C9 C8 H8 120.1 ?
C6 C7 C8 120.3(3) ?
C6 C7 H7 119.8 ?
C8 C7 H7 119.8 ?
O1 C1 H12 109.5 ?
O1 C1 H11 109.5 ?
H12 C1 H11 109.5 ?
O1 C1 H13 109.5 ?
H12 C1 H13 109.5 ?
H11 C1 H13 109.5 ?

loop_
_geom_bond_atom_site_label_1
_geom_bond_atom_site_label_2
_geom_bond_site_symmetry_2
_geom_bond_distance
_geom_bond_publ_flag
S1 C2 . 1.634(4) yes
S2 C11 . 1.639(4) yes
O1 C2 . 1.343(4) yes
O1 C1 . 1.445(4) ?
O4 C11 . 1.327(4) yes
O4 C12 . 1.451(4) ?
O2 C3 . 1.212(4) yes
O3 C10 . 1.226(4) yes
N1 C2 . 1.377(5) yes
N1 C3 . 1.401(4) yes
N1 H1 . 0.8800 ?
N2 C10 . 1.372(4) yes
N2 C11 . 1.381(4) yes
N2 H2 . 0.8800 ?
C12 H123 . 0.9800 ?
C12 H121 . 0.9800 ?
C12 H122 . 0.9800 ?
C3 C4 . 1.495(5) ?
C10 C9 . 1.496(4) ?
C4 C5 . 1.388(5) ?
C4 C6 . 1.405(5) ?
C9 C5 . 1.393(5) ?
C9 C8 . 1.394(5) ?
C5 H5 . 0.9500 ?
C6 C7 . 1.373(5) ?
C6 H6 . 0.9500 ?
C8 C7 . 1.385(5) ?
C8 H8 . 0.9500 ?
C7 H7 . 0.9500 ?
C1 H12 . 0.9800 ?
C1 H11 . 0.9800 ?
C1 H13 . 0.9800 ?

loop_
_geom_hbond_atom_site_label_D
_geom_hbond_atom_site_label_H
_geom_hbond_atom_site_label_A
_geom_hbond_site_symmetry_A
_geom_hbond_distance_DH
_geom_hbond_distance_HA
_geom_hbond_distance_DA
_geom_hbond_angle_DHA
N1 H1 O3 2_557 0.88 2.04 2.913(4) 169
N2 H2 S1 2_667 0.88 2.57 3.421(3) 163
N2 H2 O2 2_667 0.88 2.55 2.949(4) 108
C5 H5 O3 2_557 0.95 2.32 3.140(4) 145

loop_
_geom_torsion_atom_site_label_1
_geom_torsion_atom_site_label_2
_geom_torsion_atom_site_label_3
_geom_torsion_atom_site_label_4
_geom_torsion
_geom_torsion_publ_flag
C1 O1 C2 N1 179.7(3) ?
C1 O1 C2 S1 -1.7(5) ?
C3 N1 C2 O1 178.9(3) ?
C3 N1 C2 S1 0.3(6) yes
C12 O4 C11 N2 177.8(3) ?
C12 O4 C11 S2 -4.3(5) ?
C10 N2 C11 O4 -19.8(5) ?
C10 N2 C11 S2 162.2(3) yes
C2 N1 C3 O2 -8.4(6) yes
C2 N1 C3 C4 170.7(3) ?
C11 N2 C10 O3 -2.7(6) yes
C11 N2 C10 C9 176.8(3) ?
O2 C3 C4 C5 164.1(3) ?
N1 C3 C4 C5 -14.9(5) ?
O2 C3 C4 C6 -11.0(5) ?
N1 C3 C4 C6 170.0(3) ?
O3 C10 C9 C5 38.1(5) ?
N2 C10 C9 C5 -141.5(3) ?
O3 C10 C9 C8 -142.8(3) ?
N2 C10 C9 C8 37.7(5) ?
C6 C4 C5 C9 3.0(5) ?
C3 C4 C5 C9 -171.9(3) ?
C8 C9 C5 C4 -3.1(5) ?
C10 C9 C5 C4 176.0(3) ?
C5 C4 C6 C7 -1.2(5) ?
C3 C4 C6 C7 174.2(3) ?
C5 C9 C8 C7 1.4(5) ?
C10 C9 C8 C7 -177.7(3) ?
C4 C6 C7 C8 -0.5(5) ?
C9 C8 C7 C6 0.4(5) ?

loop_
_cod_related_entry_id
_cod_related_entry_database
_cod_related_entry_code
1 ChemSpider 21133790
